data_1572468
loop_
_publ_author_name
'Alayoglu, Pinar'
'Rathnayaka, Suresh C.'
'Chang, Tieyan'
'Wang, SuYin Grass'
'Chen, Yu-Sheng'
'Mankad, Neal P.'

_publ_section_title
;
 Cu site differentiation in tetracopper(i) sulfide clusters enables
 biomimetic N<sub>2</sub>O reduction.
;
_journal_issue 34
_journal_name_full 'Chemical science'
_journal_page_first 13668
_journal_page_last 13675
_journal_paper_doi 10.1039/d4sc00701h
_journal_volume 15
_journal_year 2024
_chemical_formula_moiety 'C100 H88 Cu4 P8 S, C3 H6 O, 2(F6 P)'
_chemical_formula_sum 'C100 H88 Cu4 F8 O P8 S'
_chemical_formula_weight 1991.68
_space_group_crystal_system monoclinic
_space_group_IT_number 15
_space_group_name_Hall '-C 2yc'
_space_group_name_H-M_alt 'C 1 2/c 1'
_atom_sites_solution_hydrogens mixed
_atom_sites_solution_primary dual
_audit_creation_date 2023-03-22
_audit_creation_method
;
Olex2 1.5
(compiled 2022.04.07 svn.rca3783a0 for OlexSys, GUI svn.r6498)
;
_audit_update_record
;
2023-09-06 deposited with the CCDC.	2024-08-07 downloaded from the CCDC.
;
_cell_angle_alpha 90
_cell_angle_beta 110.5770(10)
_cell_angle_gamma 90
_cell_formula_units_Z 4
_cell_length_a 27.1837(8)
_cell_length_b 16.4148(5)
_cell_length_c 23.8408(6)
_cell_measurement_reflns_used 9834
_cell_measurement_temperature 77.15
_cell_measurement_theta_max 21.23
_cell_measurement_theta_min 2.26
_cell_volume 9959.4(5)
_computing_cell_refinement 'SAINT V8.38A (Bruker, 2018)'
_computing_data_reduction 'SAINT V8.38A (Bruker, 2018)'
_computing_molecular_graphics 'Olex2 1.5 (Dolomanov et al., 2009)'
_computing_publication_material 'Olex2 1.5 (Dolomanov et al., 2009)'
_computing_structure_refinement 'XL  (Sheldrick, 2008)'
_computing_structure_solution 'SHELXT 2018/2 (Sheldrick, 2018)'
_diffrn_ambient_temperature 77.15
_diffrn_measured_fraction_theta_full 0.999
_diffrn_measured_fraction_theta_max 0.995
_diffrn_measurement_device_type 'Bruker APEX-II CCD'
_diffrn_measurement_method '\f and \w scans'
_diffrn_radiation_type synchrotron
_diffrn_radiation_wavelength 0.41328
_diffrn_reflns_av_R_equivalents 0.0607
_diffrn_reflns_av_unetI/netI 0.0239
_diffrn_reflns_Laue_measured_fraction_full 0.999
_diffrn_reflns_Laue_measured_fraction_max 0.995
_diffrn_reflns_limit_h_max 36
_diffrn_reflns_limit_h_min -36
_diffrn_reflns_limit_k_max 22
_diffrn_reflns_limit_k_min -22
_diffrn_reflns_limit_l_max 32
_diffrn_reflns_limit_l_min -32
_diffrn_reflns_number 165580
_diffrn_reflns_point_group_measured_fraction_full 0.999
_diffrn_reflns_point_group_measured_fraction_max 0.995
_diffrn_reflns_theta_full 14.357
_diffrn_reflns_theta_max 16.215
_diffrn_reflns_theta_min 1.092
_diffrn_source_current 103.0
_diffrn_source_power 103.0
_diffrn_source_voltage 1000.0
_diffrn_standards_number 0
_exptl_absorpt_coefficient_mu 0.212
_exptl_absorpt_correction_T_max 1.0000
_exptl_absorpt_correction_T_min 0.9227
_exptl_absorpt_correction_type none
_exptl_absorpt_process_details
;
SADABS-2016/2 (Bruker,2016/2) was used for absorption correction.
wR2(int) was 0.0914 before and 0.0746 after correction.
The Ratio of minimum to maximum transmission is 0.9227.
The \l/2 correction factor is Not present.
;
_exptl_crystal_colour yellow
_exptl_crystal_density_diffrn 1.328
_exptl_crystal_description plate
_exptl_crystal_F_000 4080
_exptl_crystal_size_max 0.100
_exptl_crystal_size_mid 0.090
_exptl_crystal_size_min 0.080
_refine_diff_density_max 1.950
_refine_diff_density_min -1.649
_refine_diff_density_rms 0.102
_refine_ls_extinction_coef 0.00040(13)
_refine_ls_extinction_expression Fc^*^=kFc[1+0.001xFc^2^\l^3^/sin(2\q)]^-1/4^
_refine_ls_extinction_method 'SHELXL-2018/3 (Sheldrick 2018)'
_refine_ls_goodness_of_fit_ref 1.081
_refine_ls_hydrogen_treatment mixed
_refine_ls_matrix_type full
_refine_ls_number_parameters 602
_refine_ls_number_reflns 12812
_refine_ls_number_restraints 42
_refine_ls_restrained_S_all 1.079
_refine_ls_R_factor_all 0.0527
_refine_ls_R_factor_gt 0.0482
_refine_ls_shift/su_max 0.002
_refine_ls_shift/su_mean 0.000
_refine_ls_structure_factor_coef Fsqd
_refine_ls_weighting_details 'w=1/[\s^2^(Fo^2^)+(0.0691P)^2^+40.9515P] where P=(Fo^2^+2Fc^2^)/3'
_refine_ls_weighting_scheme calc
_refine_ls_wR_factor_gt 0.1359
_refine_ls_wR_factor_ref 0.1398
_reflns_Friedel_coverage 0.000
_reflns_number_gt 11434
_reflns_number_total 12812
_reflns_threshold_expression 'I > 2\s(I)'
_cod_data_source_file d4sc00701h8.cif
_cod_data_source_block s6_m
_cod_database_code 1572468
_shelx_shelxl_version_number 2018/3
_shelx_space_group_comment
;
The symmetry employed for this shelxl refinement is uniquely defined
by the following loop, which should always be used as a source of
symmetry information in preference to the above space-group names.
They are only intended as comments.
;
_olex2_refinement_description
;
1. Fixed Uiso
 At 1.2 times of:
  All C(H) groups, All C(H,H) groups
 At 1.5 times of:
  All C(H,H,H) groups
2. Rigid bond restraints
 F1, F2, F3, F4, F5, F6, O1
 with sigma for 1-2 distances of 0.01 and sigma for 1-3 distances of 0.01
3. Uiso/Uaniso restraints and constraints
F1 \\sim F2 \\sim F3 \\sim F4 \\sim F5 \\sim F6 \\sim O1: within 2A with sigma
of 0.04 and sigma for terminal atoms of 0.08 within 2A
Uanis(F1) \\sim Ueq, Uanis(F2) \\sim Ueq, Uanis(F3) \\sim Ueq, Uanis(F4) \\sim
Ueq, Uanis(F5) \\sim Ueq, Uanis(F6) \\sim Ueq, Uanis(O1) \\sim Ueq: with sigma
of 0.1 and sigma for terminal atoms of 0.2
4.a Secondary CH2 refined with riding coordinates:
 C1(H1A,H1B), C26(H26A,H26B)
4.b Aromatic/amide H refined with riding coordinates:
 C3(H3), C4(H4), C5(H5), C6(H6), C7(H7), C9(H9), C10(H10), C11(H11), C12(H12),
 C13(H13), C15(H15), C16(H16), C17(H17), C18(H18), C19(H19), C21(H21), C22(H22),
  C23(H23), C24(H24), C25(H25), C28(H28), C29(H29), C30(H30), C31(H31),
 C32(H32), C34(H34), C35(H35), C36(H36), C37(H37), C38(H38), C42(H42), C43(H43),
  C44(H44), C46(H46), C47(H47), C48(H48), C49(H49), C50(H50)
4.c Idealised Me refined as rotating group:
 C51(H51A,H51B,H51C)
;
_smtbx_masks_void_probe_radius 1.2
_smtbx_masks_void_truncation_radius 1.2
_olex2_submission_special_instructions 'No special instructions were received'

loop_
_space_group_symop_operation_xyz
'x, y, z'
'-x, y, -z+1/2'
'x+1/2, y+1/2, z'
'-x+1/2, y+1/2, -z+1/2'
'-x, -y, -z'
'x, -y, z-1/2'
'-x+1/2, -y+1/2, -z'
'x+1/2, -y+1/2, z-1/2'

loop_
_atom_site_label
_atom_site_type_symbol
_atom_site_fract_x
_atom_site_fract_y
_atom_site_fract_z
_atom_site_U_iso_or_equiv
_atom_site_adp_type
_atom_site_occupancy
_atom_site_site_symmetry_order
_atom_site_calc_flag
_atom_site_refinement_flags_posn
_atom_site_refinement_flags_adp
_atom_site_refinement_flags_occupancy
_atom_site_disorder_assembly
_atom_site_disorder_group
Cu1 Cu 0.44720(2) 0.25749(2) 0.79486(2) 0.01519(8) Uani 1 1 d . . . . .
Cu2 Cu 0.44075(2) 0.26878(2) 0.66236(2) 0.01659(8) Uani 1 1 d . . . . .
S1 S 0.500000 0.31356(5) 0.750000 0.01555(15) Uani 1 2 d S T P . .
P1 P 0.41553(2) 0.13043(4) 0.78001(3) 0.01603(12) Uani 1 1 d . . . . .
P2 P 0.37406(2) 0.18269(4) 0.65126(3) 0.01785(13) Uani 1 1 d . . . . .
P3 P 0.44441(3) 0.35403(4) 0.58928(3) 0.01897(13) Uani 1 1 d . . . . .
P4 P 0.56385(2) 0.34642(4) 0.63740(3) 0.01671(13) Uani 1 1 d . . . . .
C1 C 0.39146(10) 0.09460(15) 0.70173(11) 0.0203(5) Uani 1 1 d . . . . .
H1A H 0.419078 0.062140 0.693936 0.024 Uiso 1 1 calc R U . . .
H1B H 0.360269 0.059401 0.694549 0.024 Uiso 1 1 calc R U . . .
C2 C 0.46555(10) 0.05653(15) 0.81917(11) 0.0210(5) Uani 1 1 d . . . . .
C3 C 0.46764(13) -0.02203(17) 0.79900(13) 0.0288(6) Uani 1 1 d . . . . .
H3 H 0.441858 -0.040265 0.762731 0.035 Uiso 1 1 calc R U . . .
C4 C 0.50778(15) -0.07428(19) 0.83218(15) 0.0370(7) Uani 1 1 d . . . . .
H4 H 0.509433 -0.127865 0.817893 0.044 Uiso 1 1 calc R U . . .
C5 C 0.54502(14) -0.0494(2) 0.88527(15) 0.0366(7) Uani 1 1 d . . . . .
H5 H 0.572549 -0.085346 0.906936 0.044 Uiso 1 1 calc R U . . .
C6 C 0.54231(12) 0.0280(2) 0.90709(13) 0.0313(6) Uani 1 1 d . . . . .
H6 H 0.566954 0.044710 0.944598 0.038 Uiso 1 1 calc R U . . .
C7 C 0.50328(11) 0.08092(17) 0.87365(12) 0.0250(5) Uani 1 1 d . . . . .
H7 H 0.502091 0.134655 0.887913 0.030 Uiso 1 1 calc R U . . .
C8 C 0.36203(10) 0.10788(16) 0.80722(11) 0.0207(5) Uani 1 1 d . . . . .
C9 C 0.32860(11) 0.17051(18) 0.80969(12) 0.0246(5) Uani 1 1 d . . . . .
H9 H 0.333018 0.223388 0.795970 0.029 Uiso 1 1 calc R U . . .
C10 C 0.28859(11) 0.1561(2) 0.83220(13) 0.0312(6) Uani 1 1 d . . . . .
H10 H 0.265249 0.198760 0.833069 0.037 Uiso 1 1 calc R U . . .
C11 C 0.28296(13) 0.0798(2) 0.85322(15) 0.0375(7) Uani 1 1 d . . . . .
H11 H 0.256157 0.070284 0.869425 0.045 Uiso 1 1 calc R U . . .
C12 C 0.31616(14) 0.0169(2) 0.85087(16) 0.0370(7) Uani 1 1 d . . . . .
H12 H 0.312074 -0.035640 0.865441 0.044 Uiso 1 1 calc R U . . .
C13 C 0.35532(12) 0.03048(18) 0.82726(13) 0.0287(6) Uani 1 1 d . . . . .
H13 H 0.377551 -0.012956 0.824757 0.034 Uiso 1 1 calc R U . . .
C14 C 0.33844(10) 0.14013(19) 0.57760(12) 0.0260(5) Uani 1 1 d . . . . .
C15 C 0.33169(12) 0.0572(2) 0.56592(14) 0.0356(7) Uani 1 1 d . . . . .
H15 H 0.346622 0.018713 0.597007 0.043 Uiso 1 1 calc R U . . .
C16 C 0.30252(14) 0.0310(3) 0.50760(17) 0.0499(10) Uani 1 1 d . . . . .
H16 H 0.298304 -0.025617 0.499023 0.060 Uiso 1 1 calc R U . . .
C17 C 0.28008(14) 0.0866(3) 0.46294(16) 0.0536(12) Uani 1 1 d . . . . .
H17 H 0.259642 0.068133 0.423917 0.064 Uiso 1 1 calc R U . . .
C18 C 0.28688(13) 0.1682(3) 0.47413(14) 0.0476(10) Uani 1 1 d . . . . .
H18 H 0.271608 0.206315 0.442847 0.057 Uiso 1 1 calc R U . . .
C19 C 0.31637(12) 0.1955(2) 0.53172(13) 0.0347(7) Uani 1 1 d . . . . .
H19 H 0.321295 0.252278 0.539437 0.042 Uiso 1 1 calc R U . . .
C20 C 0.32032(10) 0.23131(16) 0.66744(11) 0.0208(5) Uani 1 1 d . . . . .
C21 C 0.32532(11) 0.31210(17) 0.68631(12) 0.0240(5) Uani 1 1 d . . . . .
H21 H 0.356565 0.341416 0.690576 0.029 Uiso 1 1 calc R U . . .
C22 C 0.28472(12) 0.34986(19) 0.69889(13) 0.0291(6) Uani 1 1 d . . . . .
H22 H 0.288222 0.405025 0.711751 0.035 Uiso 1 1 calc R U . . .
C23 C 0.23904(12) 0.3073(2) 0.69274(14) 0.0320(6) Uani 1 1 d . . . . .
H23 H 0.211557 0.332963 0.702114 0.038 Uiso 1 1 calc R U . . .
C24 C 0.23353(11) 0.2272(2) 0.67288(14) 0.0309(6) Uani 1 1 d . . . . .
H24 H 0.202061 0.198336 0.668199 0.037 Uiso 1 1 calc R U . . .
C25 C 0.27377(11) 0.18928(18) 0.65984(12) 0.0253(5) Uani 1 1 d . . . . .
H25 H 0.269674 0.134673 0.645742 0.030 Uiso 1 1 calc R U . . .
C26 C 0.50598(10) 0.41316(15) 0.61224(11) 0.0201(5) Uani 1 1 d . . . . .
H26A H 0.506963 0.446486 0.578032 0.024 Uiso 1 1 calc R U . . .
H26B H 0.506947 0.450643 0.645140 0.024 Uiso 1 1 calc R U . . .
C27 C 0.43408(10) 0.31795(18) 0.51400(11) 0.0235(5) Uani 1 1 d . . . . .
C28 C 0.42366(12) 0.23628(19) 0.50190(13) 0.0286(6) Uani 1 1 d . . . . .
H28 H 0.422699 0.200473 0.532803 0.034 Uiso 1 1 calc R U . . .
C29 C 0.41454(14) 0.2062(3) 0.44447(15) 0.0421(8) Uani 1 1 d . . . . .
H29 H 0.407249 0.149891 0.436406 0.051 Uiso 1 1 calc R U . . .
C30 C 0.41601(14) 0.2573(3) 0.39930(15) 0.0458(9) Uani 1 1 d . . . . .
H30 H 0.409933 0.236452 0.360271 0.055 Uiso 1 1 calc R U . . .
C31 C 0.42635(14) 0.3389(3) 0.41107(14) 0.0435(9) Uani 1 1 d . . . . .
H31 H 0.426971 0.374505 0.379900 0.052 Uiso 1 1 calc R U . . .
C32 C 0.43585(13) 0.3695(2) 0.46814(13) 0.0340(7) Uani 1 1 d . . . . .
H32 H 0.443599 0.425657 0.476078 0.041 Uiso 1 1 calc R U . . .
C33 C 0.39715(11) 0.43600(17) 0.58075(13) 0.0259(5) Uani 1 1 d . . . . .
C34 C 0.35736(12) 0.4557(2) 0.52717(15) 0.0350(7) Uani 1 1 d . . . . .
H34 H 0.353079 0.425137 0.491904 0.042 Uiso 1 1 calc R U . . .
C35 C 0.32382(13) 0.5206(3) 0.52565(19) 0.0459(9) Uani 1 1 d . . . . .
H35 H 0.296927 0.534700 0.489009 0.055 Uiso 1 1 calc R U . . .
C36 C 0.32927(15) 0.5641(2) 0.5765(2) 0.0493(10) Uani 1 1 d . . . . .
H36 H 0.306332 0.608435 0.574707 0.059 Uiso 1 1 calc R U . . .
C37 C 0.36766(15) 0.5441(2) 0.62998(18) 0.0416(8) Uani 1 1 d . . . . .
H37 H 0.371030 0.574281 0.665140 0.050 Uiso 1 1 calc R U . . .
C38 C 0.40145(13) 0.47977(19) 0.63255(14) 0.0320(6) Uani 1 1 d . . . . .
H38 H 0.427640 0.465406 0.669662 0.038 Uiso 1 1 calc R U . . .
C39 C 0.56886(10) 0.31011(16) 0.56778(11) 0.0195(5) Uani 1 1 d . . . . .
C40 C 0.57091(12) 0.36415(17) 0.52340(12) 0.0251(5) Uani 1 1 d . . . . .
C41 C 0.57422(12) 0.3360(2) 0.47035(13) 0.0298(6) Uani 1 1 d . . . . .
C42 C 0.57563(18) 0.2535(2) 0.46066(15) 0.0438(9) Uani 1 1 d . . . . .
H42 H 0.577917 0.233825 0.424174 0.053 Uiso 1 1 calc R U . . .
C43 C 0.5737(2) 0.1992(2) 0.50435(16) 0.0492(10) Uani 1 1 d . . . . .
H43 H 0.574290 0.142245 0.497590 0.059 Uiso 1 1 calc R U . . .
C44 C 0.57088(13) 0.22767(17) 0.55785(13) 0.0287(6) Uani 1 1 d . . . . .
H44 H 0.570336 0.190071 0.587925 0.034 Uiso 1 1 calc R U . . .
C45 C 0.61839(11) 0.41831(16) 0.66340(11) 0.0217(5) Uani 1 1 d . . . . .
C46 C 0.61684(12) 0.48450(17) 0.69942(12) 0.0273(5) Uani 1 1 d . . . . .
H46 H 0.586769 0.493476 0.710154 0.033 Uiso 1 1 calc R U . . .
C47 C 0.65978(13) 0.53772(18) 0.71973(14) 0.0332(6) Uani 1 1 d . . . . .
H47 H 0.658427 0.583451 0.743561 0.040 Uiso 1 1 calc R U . . .
C48 C 0.70408(13) 0.5241(2) 0.70530(14) 0.0352(7) Uani 1 1 d . . . . .
H48 H 0.732972 0.560612 0.719104 0.042 Uiso 1 1 calc R U . . .
C49 C 0.70650(13) 0.4575(2) 0.67083(14) 0.0358(7) Uani 1 1 d . . . . .
H49 H 0.737224 0.447669 0.661542 0.043 Uiso 1 1 calc R U . . .
C50 C 0.66387(12) 0.40493(19) 0.64983(13) 0.0290(6) Uani 1 1 d . . . . .
H50 H 0.665580 0.359402 0.625978 0.035 Uiso 1 1 calc R U . . .
C51 C 0.4999(2) 0.6620(3) 0.69717(18) 0.0555(11) Uani 1 1 d . . . . .
H51A H 0.532515 0.693476 0.707479 0.083 Uiso 1 1 calc R U . . .
H51B H 0.469793 0.699285 0.684982 0.083 Uiso 1 1 calc R U . . .
H51C H 0.497268 0.624821 0.664101 0.083 Uiso 1 1 calc R U . . .
C52 C 0.500000 0.6145(3) 0.750000 0.0416(11) Uani 1 2 d S T P . .
O1 O 0.500000 0.5415(3) 0.750000 0.094(2) Uani 1 2 d S TU P . .
P5 P 0.14375(4) 0.69082(6) 0.30658(6) 0.0499(3) Uani 1 1 d . . . . .
F1 F 0.08351(14) 0.6925(2) 0.2898(3) 0.1152(17) Uani 1 1 d . U . . .
F2 F 0.20553(12) 0.6894(2) 0.32584(18) 0.0864(10) Uani 1 1 d . U . . .
F3 F 0.14262(18) 0.6019(2) 0.3242(3) 0.140(2) Uani 1 1 d . U . . .
F4 F 0.13833(17) 0.6628(4) 0.24376(19) 0.142(2) Uani 1 1 d . U . . .
F5 F 0.1397(3) 0.7788(3) 0.2749(4) 0.170(3) Uani 1 1 d . U . . .
F6 F 0.1467(3) 0.7394(5) 0.3593(3) 0.212(4) Uani 1 1 d . U . . .
H40 H 0.5685(15) 0.421(3) 0.5267(18) 0.039(10) Uiso 1 1 d . . . . .
H41 H 0.5763(15) 0.372(2) 0.4441(17) 0.033(9) Uiso 1 1 d . . . . .

loop_
_atom_site_aniso_label
_atom_site_aniso_U_11
_atom_site_aniso_U_22
_atom_site_aniso_U_33
_atom_site_aniso_U_23
_atom_site_aniso_U_13
_atom_site_aniso_U_12
Cu1 0.01839(15) 0.01430(14) 0.01544(15) -0.00003(10) 0.00912(11) -0.00012(10)
Cu2 0.01827(15) 0.01856(15) 0.01448(15) 0.00140(10) 0.00765(11) -0.00186(10)
S1 0.0191(4) 0.0177(4) 0.0125(3) 0.000 0.0089(3) 0.000
P1 0.0204(3) 0.0150(3) 0.0168(3) -0.0007(2) 0.0116(2) -0.0013(2)
P2 0.0184(3) 0.0228(3) 0.0141(3) -0.0017(2) 0.0078(2) -0.0040(2)
P3 0.0225(3) 0.0205(3) 0.0159(3) 0.0036(2) 0.0092(2) 0.0003(2)
P4 0.0218(3) 0.0159(3) 0.0161(3) -0.0001(2) 0.0113(2) -0.0018(2)
C1 0.0265(12) 0.0191(11) 0.0193(11) -0.0037(9) 0.0129(9) -0.0033(9)
C2 0.0270(12) 0.0198(11) 0.0228(12) 0.0045(9) 0.0171(10) 0.0023(9)
C3 0.0430(16) 0.0221(12) 0.0276(13) 0.0015(10) 0.0202(12) 0.0030(11)
C4 0.061(2) 0.0220(13) 0.0380(16) 0.0083(12) 0.0303(15) 0.0140(13)
C5 0.0480(18) 0.0371(16) 0.0330(15) 0.0180(13) 0.0243(14) 0.0179(14)
C6 0.0328(14) 0.0377(16) 0.0259(13) 0.0092(12) 0.0134(11) 0.0071(12)
C7 0.0287(13) 0.0259(12) 0.0246(12) 0.0049(10) 0.0145(10) 0.0035(10)
C8 0.0232(11) 0.0256(12) 0.0177(11) -0.0038(9) 0.0125(9) -0.0055(9)
C9 0.0254(12) 0.0311(13) 0.0211(12) -0.0029(10) 0.0131(10) -0.0003(10)
C10 0.0249(13) 0.0477(18) 0.0257(13) -0.0066(12) 0.0147(11) -0.0008(12)
C11 0.0308(15) 0.057(2) 0.0344(16) -0.0085(14) 0.0231(13) -0.0136(14)
C12 0.0432(17) 0.0368(16) 0.0426(17) -0.0023(13) 0.0295(15) -0.0154(14)
C13 0.0328(14) 0.0285(14) 0.0327(14) -0.0039(11) 0.0214(12) -0.0086(11)
C14 0.0207(11) 0.0415(15) 0.0179(11) -0.0093(10) 0.0093(9) -0.0065(11)
C15 0.0280(14) 0.0496(19) 0.0298(15) -0.0202(13) 0.0110(11) -0.0084(13)
C16 0.0354(17) 0.071(3) 0.0412(19) -0.0362(19) 0.0112(15) -0.0117(17)
C17 0.0315(16) 0.101(4) 0.0270(16) -0.0308(19) 0.0082(13) -0.0059(19)
C18 0.0268(15) 0.096(3) 0.0197(14) -0.0064(17) 0.0078(11) -0.0020(17)
C19 0.0278(14) 0.059(2) 0.0182(12) -0.0008(13) 0.0090(10) -0.0035(13)
C20 0.0205(11) 0.0274(12) 0.0156(11) 0.0007(9) 0.0078(9) -0.0014(9)
C21 0.0236(12) 0.0269(13) 0.0221(12) -0.0009(10) 0.0088(10) -0.0015(10)
C22 0.0325(14) 0.0305(14) 0.0270(13) -0.0023(11) 0.0140(11) 0.0037(11)
C23 0.0292(14) 0.0410(16) 0.0320(14) 0.0033(12) 0.0185(12) 0.0072(12)
C24 0.0224(12) 0.0399(16) 0.0341(15) 0.0037(12) 0.0145(11) -0.0017(11)
C25 0.0239(12) 0.0293(13) 0.0251(12) 0.0002(10) 0.0118(10) -0.0027(10)
C26 0.0250(12) 0.0161(10) 0.0231(11) 0.0028(9) 0.0134(9) 0.0006(9)
C27 0.0222(11) 0.0340(14) 0.0152(11) 0.0027(10) 0.0079(9) 0.0003(10)
C28 0.0291(14) 0.0380(15) 0.0199(12) -0.0037(11) 0.0100(10) -0.0025(11)
C29 0.0400(17) 0.057(2) 0.0296(16) -0.0173(15) 0.0125(13) -0.0074(16)
C30 0.0330(16) 0.086(3) 0.0185(14) -0.0115(15) 0.0092(12) -0.0057(17)
C31 0.0353(16) 0.078(3) 0.0187(13) 0.0088(15) 0.0110(12) -0.0015(17)
C32 0.0366(15) 0.0479(18) 0.0193(13) 0.0102(12) 0.0120(11) 0.0011(13)
C33 0.0262(12) 0.0270(13) 0.0294(13) 0.0095(10) 0.0158(11) 0.0040(10)
C34 0.0233(13) 0.0422(17) 0.0400(17) 0.0112(13) 0.0117(12) 0.0043(12)
C35 0.0280(15) 0.056(2) 0.056(2) 0.0219(18) 0.0176(15) 0.0140(15)
C36 0.0437(19) 0.049(2) 0.072(3) 0.0234(19) 0.0416(19) 0.0229(16)
C37 0.053(2) 0.0362(17) 0.053(2) 0.0114(15) 0.0401(17) 0.0133(15)
C38 0.0386(15) 0.0326(15) 0.0348(15) 0.0085(12) 0.0253(13) 0.0085(12)
C39 0.0215(11) 0.0239(12) 0.0169(10) -0.0009(9) 0.0113(9) -0.0014(9)
C40 0.0340(14) 0.0244(12) 0.0221(12) 0.0008(10) 0.0163(11) -0.0019(10)
C41 0.0364(15) 0.0394(16) 0.0194(12) 0.0028(11) 0.0170(11) -0.0005(12)
C42 0.074(3) 0.0420(18) 0.0242(15) -0.0030(13) 0.0281(16) 0.0046(17)
C43 0.098(3) 0.0274(15) 0.0323(17) -0.0057(13) 0.0349(19) 0.0054(18)
C44 0.0455(17) 0.0236(13) 0.0208(12) -0.0015(10) 0.0164(12) -0.0005(11)
C45 0.0288(12) 0.0211(11) 0.0171(11) 0.0018(9) 0.0103(9) -0.0058(9)
C46 0.0333(14) 0.0237(13) 0.0244(12) -0.0019(10) 0.0097(11) -0.0022(11)
C47 0.0447(17) 0.0239(13) 0.0273(14) -0.0041(11) 0.0082(12) -0.0062(12)
C48 0.0420(17) 0.0337(15) 0.0291(14) 0.0009(12) 0.0116(12) -0.0186(13)
C49 0.0333(15) 0.0475(18) 0.0298(14) -0.0021(13) 0.0149(12) -0.0148(14)
C50 0.0313(14) 0.0337(15) 0.0271(13) -0.0049(11) 0.0165(11) -0.0101(11)
C51 0.081(3) 0.059(2) 0.0382(19) 0.0012(18) 0.035(2) 0.010(2)
C52 0.055(3) 0.030(2) 0.031(2) 0.000 0.004(2) 0.000
O1 0.145(5) 0.030(2) 0.052(3) 0.000 -0.033(3) 0.000
P5 0.0530(6) 0.0330(5) 0.0809(8) -0.0083(5) 0.0450(6) -0.0079(4)
F1 0.071(2) 0.069(2) 0.240(5) 0.020(3) 0.098(3) 0.0108(17)
F2 0.0551(17) 0.086(2) 0.124(3) -0.022(2) 0.0391(18) -0.0154(16)
F3 0.102(3) 0.061(2) 0.217(5) 0.060(3) 0.006(3) -0.014(2)
F4 0.082(3) 0.277(7) 0.084(3) 0.026(4) 0.051(2) -0.005(3)
F5 0.194(6) 0.073(3) 0.279(8) 0.033(4) 0.129(6) -0.029(3)
F6 0.148(5) 0.321(9) 0.147(5) -0.165(6) 0.029(4) 0.035(5)

loop_
_atom_type_symbol
_atom_type_description
_atom_type_scat_dispersion_real
_atom_type_scat_dispersion_imag
_atom_type_scat_source
C C -0.0001 0.0005 'International Tables Vol C Tables 4.2.6.8 and 6.1.1.4'
H H 0.0000 0.0000 'International Tables Vol C Tables 4.2.6.8 and 6.1.1.4'
F F 0.0038 0.0031 'International Tables Vol C Tables 4.2.6.8 and 6.1.1.4'
P P 0.0348 0.0309 'International Tables Vol C Tables 4.2.6.8 and 6.1.1.4'
S S 0.0444 0.0408 'International Tables Vol C Tables 4.2.6.8 and 6.1.1.4'
Cu Cu 0.2467 0.4706 'International Tables Vol C Tables 4.2.6.8 and 6.1.1.4'
O O 0.0017 0.0018 'International Tables Vol C Tables 4.2.6.8 and 6.1.1.4'

loop_
_geom_angle_atom_site_label_1
_geom_angle_atom_site_label_2
_geom_angle_atom_site_label_3
_geom_angle
_geom_angle_site_symmetry_1
_geom_angle_site_symmetry_3
_geom_angle_publ_flag
S1 Cu1 Cu2 50.905(10) . 2_656 ?
S1 Cu1 P4 109.77(3) . 2_656 ?
P1 Cu1 Cu2 114.81(2) . 2_656 ?
P1 Cu1 S1 125.22(3) . . ?
P1 Cu1 P4 124.86(2) . 2_656 ?
P4 Cu1 Cu2 95.46(2) 2_656 2_656 ?
S1 Cu2 Cu1 50.879(11) . 2_656 ?
P2 Cu2 Cu1 135.90(2) . 2_656 ?
P2 Cu2 S1 126.66(2) . . ?
P2 Cu2 P3 123.49(3) . . ?
P3 Cu2 Cu1 89.15(2) . 2_656 ?
P3 Cu2 S1 107.45(3) . . ?
Cu1 S1 Cu1 132.05(4) . 2_656 ?
Cu1 S1 Cu2 78.216(16) . 2_656 ?
Cu1 S1 Cu2 78.217(16) 2_656 . ?
Cu1 S1 Cu2 86.593(18) . . ?
Cu1 S1 Cu2 86.594(18) 2_656 2_656 ?
Cu2 S1 Cu2 142.14(4) 2_656 . ?
C1 P1 Cu1 115.96(8) . . ?
C2 P1 Cu1 111.38(9) . . ?
C2 P1 C1 104.03(12) . . ?
C2 P1 C8 103.16(12) . . ?
C8 P1 Cu1 116.30(9) . . ?
C8 P1 C1 104.55(11) . . ?
C1 P2 Cu2 114.11(9) . . ?
C14 P2 Cu2 119.35(9) . . ?
C14 P2 C1 104.92(13) . . ?
C14 P2 C20 100.27(12) . . ?
C20 P2 Cu2 112.01(9) . . ?
C20 P2 C1 104.34(12) . . ?
C26 P3 Cu2 112.20(8) . . ?
C27 P3 Cu2 121.72(10) . . ?
C27 P3 C26 105.90(12) . . ?
C27 P3 C33 105.82(13) . . ?
C33 P3 Cu2 108.81(9) . . ?
C33 P3 C26 100.10(12) . . ?
C26 P4 Cu1 107.66(8) . 2_656 ?
C39 P4 Cu1 120.68(9) . 2_656 ?
C39 P4 C26 103.20(12) . . ?
C39 P4 C45 102.13(12) . . ?
C45 P4 Cu1 117.93(8) . 2_656 ?
C45 P4 C26 103.04(12) . . ?
P1 C1 H1A 109.8 . . ?
P1 C1 H1B 109.8 . . ?
P2 C1 P1 109.31(13) . . ?
P2 C1 H1A 109.8 . . ?
P2 C1 H1B 109.8 . . ?
H1A C1 H1B 108.3 . . ?
C3 C2 P1 123.9(2) . . ?
C3 C2 C7 118.8(3) . . ?
C7 C2 P1 117.2(2) . . ?
C2 C3 H3 120.2 . . ?
C2 C3 C4 119.7(3) . . ?
C4 C3 H3 120.2 . . ?
C3 C4 H4 119.5 . . ?
C5 C4 C3 121.0(3) . . ?
C5 C4 H4 119.5 . . ?
C4 C5 H5 120.1 . . ?
C4 C5 C6 119.9(3) . . ?
C6 C5 H5 120.1 . . ?
C5 C6 H6 120.3 . . ?
C7 C6 C5 119.3(3) . . ?
C7 C6 H6 120.3 . . ?
C2 C7 H7 119.4 . . ?
C6 C7 C2 121.2(3) . . ?
C6 C7 H7 119.4 . . ?
C9 C8 P1 118.7(2) . . ?
C9 C8 C13 119.7(2) . . ?
C13 C8 P1 121.6(2) . . ?
C8 C9 H9 119.9 . . ?
C8 C9 C10 120.2(3) . . ?
C10 C9 H9 119.9 . . ?
C9 C10 H10 120.1 . . ?
C11 C10 C9 119.8(3) . . ?
C11 C10 H10 120.1 . . ?
C10 C11 H11 119.8 . . ?
C10 C11 C12 120.4(3) . . ?
C12 C11 H11 119.8 . . ?
C11 C12 H12 120.0 . . ?
C13 C12 C11 120.0(3) . . ?
C13 C12 H12 120.0 . . ?
C8 C13 H13 120.0 . . ?
C12 C13 C8 119.9(3) . . ?
C12 C13 H13 120.0 . . ?
C15 C14 P2 123.9(2) . . ?
C19 C14 P2 116.4(2) . . ?
C19 C14 C15 119.6(3) . . ?
C14 C15 H15 120.4 . . ?
C14 C15 C16 119.2(4) . . ?
C16 C15 H15 120.4 . . ?
C15 C16 H16 119.8 . . ?
C17 C16 C15 120.5(4) . . ?
C17 C16 H16 119.8 . . ?
C16 C17 H17 119.7 . . ?
C18 C17 C16 120.5(3) . . ?
C18 C17 H17 119.7 . . ?
C17 C18 H18 120.1 . . ?
C17 C18 C19 119.9(4) . . ?
C19 C18 H18 120.1 . . ?
C14 C19 C18 120.3(4) . . ?
C14 C19 H19 119.9 . . ?
C18 C19 H19 119.9 . . ?
C21 C20 P2 119.44(19) . . ?
C21 C20 C25 119.6(2) . . ?
C25 C20 P2 120.9(2) . . ?
C20 C21 H21 120.0 . . ?
C22 C21 C20 120.1(3) . . ?
C22 C21 H21 120.0 . . ?
C21 C22 H22 119.9 . . ?
C23 C22 C21 120.2(3) . . ?
C23 C22 H22 119.9 . . ?
C22 C23 H23 120.1 . . ?
C22 C23 C24 119.9(3) . . ?
C24 C23 H23 120.1 . . ?
C23 C24 H24 119.9 . . ?
C25 C24 C23 120.3(3) . . ?
C25 C24 H24 119.9 . . ?
C20 C25 H25 120.0 . . ?
C24 C25 C20 120.0(3) . . ?
C24 C25 H25 120.0 . . ?
P3 C26 H26A 109.3 . . ?
P3 C26 H26B 109.3 . . ?
P4 C26 P3 111.53(13) . . ?
P4 C26 H26A 109.3 . . ?
P4 C26 H26B 109.3 . . ?
H26A C26 H26B 108.0 . . ?
C28 C27 P3 118.2(2) . . ?
C28 C27 C32 119.1(3) . . ?
C32 C27 P3 122.7(2) . . ?
C27 C28 H28 119.9 . . ?
C27 C28 C29 120.2(3) . . ?
C29 C28 H28 119.9 . . ?
C28 C29 H29 119.7 . . ?
C30 C29 C28 120.5(4) . . ?
C30 C29 H29 119.7 . . ?
C29 C30 H30 120.2 . . ?
C29 C30 C31 119.6(3) . . ?
C31 C30 H30 120.2 . . ?
C30 C31 H31 119.8 . . ?
C30 C31 C32 120.4(3) . . ?
C32 C31 H31 119.8 . . ?
C27 C32 H32 119.9 . . ?
C31 C32 C27 120.2(3) . . ?
C31 C32 H32 119.9 . . ?
C34 C33 P3 124.3(2) . . ?
C34 C33 C38 119.3(3) . . ?
C38 C33 P3 116.4(2) . . ?
C33 C34 H34 120.3 . . ?
C33 C34 C35 119.4(3) . . ?
C35 C34 H34 120.3 . . ?
C34 C35 H35 119.7 . . ?
C36 C35 C34 120.6(3) . . ?
C36 C35 H35 119.7 . . ?
C35 C36 H36 119.7 . . ?
C35 C36 C37 120.5(3) . . ?
C37 C36 H36 119.7 . . ?
C36 C37 H37 120.1 . . ?
C36 C37 C38 119.8(4) . . ?
C38 C37 H37 120.1 . . ?
C33 C38 H38 119.9 . . ?
C37 C38 C33 120.3(3) . . ?
C37 C38 H38 119.9 . . ?
C40 C39 P4 121.4(2) . . ?
C44 C39 P4 120.02(19) . . ?
C44 C39 C40 118.6(2) . . ?
C39 C40 H40 123(2) . . ?
C41 C40 C39 121.0(3) . . ?
C41 C40 H40 116(2) . . ?
C40 C41 H41 118(3) . . ?
C42 C41 C40 119.9(3) . . ?
C42 C41 H41 122(3) . . ?
C41 C42 H42 120.1 . . ?
C41 C42 C43 119.7(3) . . ?
C43 C42 H42 120.1 . . ?
C42 C43 H43 119.9 . . ?
C44 C43 C42 120.3(3) . . ?
C44 C43 H43 119.9 . . ?
C39 C44 C43 120.5(3) . . ?
C39 C44 H44 119.8 . . ?
C43 C44 H44 119.8 . . ?
C46 C45 P4 121.1(2) . . ?
C46 C45 C50 119.0(3) . . ?
C50 C45 P4 119.9(2) . . ?
C45 C46 H46 120.1 . . ?
C45 C46 C47 119.8(3) . . ?
C47 C46 H46 120.1 . . ?
C46 C47 H47 119.8 . . ?
C48 C47 C46 120.4(3) . . ?
C48 C47 H47 119.8 . . ?
C47 C48 H48 119.9 . . ?
C47 C48 C49 120.2(3) . . ?
C49 C48 H48 119.9 . . ?
C48 C49 H49 120.1 . . ?
C48 C49 C50 119.8(3) . . ?
C50 C49 H49 120.1 . . ?
C45 C50 H50 119.6 . . ?
C49 C50 C45 120.8(3) . . ?
C49 C50 H50 119.6 . . ?
H51A C51 H51B 109.5 . . ?
H51A C51 H51C 109.5 . . ?
H51B C51 H51C 109.5 . . ?
C52 C51 H51A 109.5 . . ?
C52 C51 H51B 109.5 . . ?
C52 C51 H51C 109.5 . . ?
C51 C52 C51 116.3(5) 2_656 . ?
O1 C52 C51 121.8(2) . . ?
O1 C52 C51 121.8(2) . 2_656 ?
F1 P5 F2 178.2(3) . . ?
F1 P5 F5 88.3(3) . . ?
F2 P5 F5 92.3(3) . . ?
F3 P5 F1 88.0(2) . . ?
F3 P5 F2 91.6(2) . . ?
F3 P5 F4 88.6(3) . . ?
F3 P5 F5 169.0(4) . . ?
F4 P5 F1 91.3(3) . . ?
F4 P5 F2 90.4(2) . . ?
F4 P5 F5 81.1(4) . . ?
F6 P5 F1 87.0(3) . . ?
F6 P5 F2 91.5(3) . . ?
F6 P5 F3 106.6(5) . . ?
F6 P5 F4 164.6(5) . . ?
F6 P5 F5 83.6(5) . . ?

loop_
_geom_bond_atom_site_label_1
_geom_bond_atom_site_label_2
_geom_bond_distance
_geom_bond_site_symmetry_2
_geom_bond_publ_flag
Cu1 Cu2 2.8580(4) 2_656 ?
Cu1 S1 2.2650(4) . ?
Cu1 P1 2.2364(7) . ?
Cu1 P4 2.2739(6) 2_656 ?
Cu2 S1 2.2659(4) . ?
Cu2 P2 2.2398(7) . ?
Cu2 P3 2.2640(7) . ?
P1 C1 1.844(3) . ?
P1 C2 1.816(3) . ?
P1 C8 1.827(2) . ?
P2 C1 1.834(3) . ?
P2 C14 1.820(3) . ?
P2 C20 1.821(3) . ?
P3 C26 1.844(3) . ?
P3 C27 1.816(3) . ?
P3 C33 1.822(3) . ?
P4 C26 1.836(3) . ?
P4 C39 1.813(2) . ?
P4 C45 1.824(3) . ?
C1 H1A 0.9900 . ?
C1 H1B 0.9900 . ?
C2 C3 1.384(4) . ?
C2 C7 1.401(4) . ?
C3 H3 0.9500 . ?
C3 C4 1.395(4) . ?
C4 H4 0.9500 . ?
C4 C5 1.375(5) . ?
C5 H5 0.9500 . ?
C5 C6 1.386(5) . ?
C6 H6 0.9500 . ?
C6 C7 1.386(4) . ?
C7 H7 0.9500 . ?
C8 C9 1.387(4) . ?
C8 C13 1.392(4) . ?
C9 H9 0.9500 . ?
C9 C10 1.392(4) . ?
C10 H10 0.9500 . ?
C10 C11 1.377(5) . ?
C11 H11 0.9500 . ?
C11 C12 1.386(5) . ?
C12 H12 0.9500 . ?
C12 C13 1.386(4) . ?
C13 H13 0.9500 . ?
C14 C15 1.388(5) . ?
C14 C19 1.386(4) . ?
C15 H15 0.9500 . ?
C15 C16 1.404(4) . ?
C16 H16 0.9500 . ?
C16 C17 1.371(7) . ?
C17 H17 0.9500 . ?
C17 C18 1.366(7) . ?
C18 H18 0.9500 . ?
C18 C19 1.398(4) . ?
C19 H19 0.9500 . ?
C20 C21 1.392(4) . ?
C20 C25 1.396(4) . ?
C21 H21 0.9500 . ?
C21 C22 1.388(4) . ?
C22 H22 0.9500 . ?
C22 C23 1.387(4) . ?
C23 H23 0.9500 . ?
C23 C24 1.387(5) . ?
C24 H24 0.9500 . ?
C24 C25 1.386(4) . ?
C25 H25 0.9500 . ?
C26 H26A 0.9900 . ?
C26 H26B 0.9900 . ?
C27 C28 1.380(4) . ?
C27 C32 1.396(4) . ?
C28 H28 0.9500 . ?
C28 C29 1.394(4) . ?
C29 H29 0.9500 . ?
C29 C30 1.377(6) . ?
C30 H30 0.9500 . ?
C30 C31 1.377(6) . ?
C31 H31 0.9500 . ?
C31 C32 1.386(5) . ?
C32 H32 0.9500 . ?
C33 C34 1.391(4) . ?
C33 C38 1.398(4) . ?
C34 H34 0.9500 . ?
C34 C35 1.394(5) . ?
C35 H35 0.9500 . ?
C35 C36 1.369(6) . ?
C36 H36 0.9500 . ?
C36 C37 1.374(6) . ?
C37 H37 0.9500 . ?
C37 C38 1.387(4) . ?
C38 H38 0.9500 . ?
C39 C40 1.397(3) . ?
C39 C44 1.378(4) . ?
C40 C41 1.379(4) . ?
C40 H40 0.94(4) . ?
C41 C42 1.377(5) . ?
C41 H41 0.88(4) . ?
C42 H42 0.9500 . ?
C42 C43 1.385(5) . ?
C43 H43 0.9500 . ?
C43 C44 1.386(4) . ?
C44 H44 0.9500 . ?
C45 C46 1.395(4) . ?
C45 C50 1.401(4) . ?
C46 H46 0.9500 . ?
C46 C47 1.401(4) . ?
C47 H47 0.9500 . ?
C47 C48 1.382(5) . ?
C48 H48 0.9500 . ?
C48 C49 1.384(5) . ?
C49 H49 0.9500 . ?
C49 C50 1.389(4) . ?
C50 H50 0.9500 . ?
C51 H51A 0.9800 . ?
C51 H51B 0.9800 . ?
C51 H51C 0.9800 . ?
C51 C52 1.481(5) . ?
C52 O1 1.197(6) . ?
P5 F1 1.543(3) . ?
P5 F2 1.578(3) . ?
P5 F3 1.522(4) . ?
P5 F4 1.524(5) . ?
P5 F5 1.615(5) . ?
P5 F6 1.466(4) . ?

loop_
_geom_torsion_atom_site_label_1
_geom_torsion_atom_site_label_2
_geom_torsion_atom_site_label_3
_geom_torsion_atom_site_label_4
_geom_torsion
_geom_torsion_site_symmetry_1
_geom_torsion_site_symmetry_2
_geom_torsion_site_symmetry_3
_geom_torsion_site_symmetry_4
_geom_torsion_publ_flag
Cu1 P1 C1 P2 -23.18(16) . . . . ?
Cu1 P1 C2 C3 -148.6(2) . . . . ?
Cu1 P1 C2 C7 32.8(2) . . . . ?
Cu1 P1 C8 C9 28.8(2) . . . . ?
Cu1 P1 C8 C13 -149.0(2) . . . . ?
Cu1 P4 C26 P3 -49.87(14) 2_656 . . . ?
Cu1 P4 C39 C40 174.19(19) 2_656 . . . ?
Cu1 P4 C39 C44 -6.0(3) 2_656 . . . ?
Cu1 P4 C45 C46 -73.2(2) 2_656 . . . ?
Cu1 P4 C45 C50 103.4(2) 2_656 . . . ?
Cu2 P2 C1 P1 59.24(14) . . . . ?
Cu2 P2 C14 C15 124.8(2) . . . . ?
Cu2 P2 C14 C19 -56.5(2) . . . . ?
Cu2 P2 C20 C21 -2.2(2) . . . . ?
Cu2 P2 C20 C25 176.33(19) . . . . ?
Cu2 P3 C26 P4 54.95(14) . . . . ?
Cu2 P3 C27 C28 0.2(3) . . . . ?
Cu2 P3 C27 C32 179.6(2) . . . . ?
Cu2 P3 C33 C34 -124.1(2) . . . . ?
Cu2 P3 C33 C38 54.5(2) . . . . ?
P1 C2 C3 C4 179.8(2) . . . . ?
P1 C2 C7 C6 178.8(2) . . . . ?
P1 C8 C9 C10 -177.7(2) . . . . ?
P1 C8 C13 C12 176.2(2) . . . . ?
P2 C14 C15 C16 178.7(2) . . . . ?
P2 C14 C19 C18 -177.9(2) . . . . ?
P2 C20 C21 C22 -179.9(2) . . . . ?
P2 C20 C25 C24 179.5(2) . . . . ?
P3 C27 C28 C29 178.8(2) . . . . ?
P3 C27 C32 C31 -178.4(2) . . . . ?
P3 C33 C34 C35 -179.1(3) . . . . ?
P3 C33 C38 C37 178.9(2) . . . . ?
P4 C39 C40 C41 -179.4(2) . . . . ?
P4 C39 C44 C43 178.8(3) . . . . ?
P4 C45 C46 C47 178.7(2) . . . . ?
P4 C45 C50 C49 -177.9(2) . . . . ?
C1 P1 C2 C3 -23.0(2) . . . . ?
C1 P1 C2 C7 158.46(19) . . . . ?
C1 P1 C8 C9 -100.5(2) . . . . ?
C1 P1 C8 C13 81.8(2) . . . . ?
C1 P2 C14 C15 -4.6(3) . . . . ?
C1 P2 C14 C19 174.1(2) . . . . ?
C1 P2 C20 C21 121.8(2) . . . . ?
C1 P2 C20 C25 -59.7(2) . . . . ?
C2 P1 C1 P2 -145.84(13) . . . . ?
C2 P1 C8 C9 151.0(2) . . . . ?
C2 P1 C8 C13 -26.8(3) . . . . ?
C2 C3 C4 C5 1.0(5) . . . . ?
C3 C2 C7 C6 0.2(4) . . . . ?
C3 C4 C5 C6 1.3(5) . . . . ?
C4 C5 C6 C7 -2.8(5) . . . . ?
C5 C6 C7 C2 2.1(4) . . . . ?
C7 C2 C3 C4 -1.7(4) . . . . ?
C8 P1 C1 P2 106.26(14) . . . . ?
C8 P1 C2 C3 85.9(2) . . . . ?
C8 P1 C2 C7 -92.6(2) . . . . ?
C8 C9 C10 C11 1.4(4) . . . . ?
C9 C8 C13 C12 -1.6(4) . . . . ?
C9 C10 C11 C12 -1.4(5) . . . . ?
C10 C11 C12 C13 0.0(5) . . . . ?
C11 C12 C13 C8 1.5(5) . . . . ?
C13 C8 C9 C10 0.1(4) . . . . ?
C14 P2 C1 P1 -168.31(13) . . . . ?
C14 P2 C20 C21 -129.8(2) . . . . ?
C14 P2 C20 C25 48.7(2) . . . . ?
C14 C15 C16 C17 -1.3(5) . . . . ?
C15 C14 C19 C18 0.8(4) . . . . ?
C15 C16 C17 C18 1.7(6) . . . . ?
C16 C17 C18 C19 -0.8(5) . . . . ?
C17 C18 C19 C14 -0.4(5) . . . . ?
C19 C14 C15 C16 0.0(4) . . . . ?
C20 P2 C1 P1 -63.33(15) . . . . ?
C20 P2 C14 C15 -112.6(3) . . . . ?
C20 P2 C14 C19 66.1(2) . . . . ?
C20 C21 C22 C23 0.0(4) . . . . ?
C21 C20 C25 C24 -2.0(4) . . . . ?
C21 C22 C23 C24 -1.2(5) . . . . ?
C22 C23 C24 C25 0.8(5) . . . . ?
C23 C24 C25 C20 0.8(4) . . . . ?
C25 C20 C21 C22 1.6(4) . . . . ?
C26 P3 C27 C28 129.8(2) . . . . ?
C26 P3 C27 C32 -50.7(3) . . . . ?
C26 P3 C33 C34 118.1(3) . . . . ?
C26 P3 C33 C38 -63.3(2) . . . . ?
C26 P4 C39 C40 54.1(2) . . . . ?
C26 P4 C39 C44 -126.1(2) . . . . ?
C26 P4 C45 C46 45.2(2) . . . . ?
C26 P4 C45 C50 -138.2(2) . . . . ?
C27 P3 C26 P4 -80.02(15) . . . . ?
C27 P3 C33 C34 8.3(3) . . . . ?
C27 P3 C33 C38 -173.2(2) . . . . ?
C27 C28 C29 C30 0.2(5) . . . . ?
C28 C27 C32 C31 1.1(5) . . . . ?
C28 C29 C30 C31 -0.3(5) . . . . ?
C29 C30 C31 C32 0.8(5) . . . . ?
C30 C31 C32 C27 -1.2(5) . . . . ?
C32 C27 C28 C29 -0.6(4) . . . . ?
C33 P3 C26 P4 170.19(13) . . . . ?
C33 P3 C27 C28 -124.5(2) . . . . ?
C33 P3 C27 C32 54.9(3) . . . . ?
C33 C34 C35 C36 -0.9(5) . . . . ?
C34 C33 C38 C37 -2.4(4) . . . . ?
C34 C35 C36 C37 -0.5(6) . . . . ?
C35 C36 C37 C38 0.5(6) . . . . ?
C36 C37 C38 C33 1.0(5) . . . . ?
C38 C33 C34 C35 2.4(5) . . . . ?
C39 P4 C26 P3 78.78(15) . . . . ?
C39 P4 C45 C46 152.0(2) . . . . ?
C39 P4 C45 C50 -31.4(2) . . . . ?
C39 C40 C41 C42 -0.1(5) . . . . ?
C40 C39 C44 C43 -1.4(5) . . . . ?
C40 C41 C42 C43 0.0(6) . . . . ?
C41 C42 C43 C44 -0.6(7) . . . . ?
C42 C43 C44 C39 1.4(6) . . . . ?
C44 C39 C40 C41 0.8(4) . . . . ?
C45 P4 C26 P3 -175.20(12) . . . . ?
C45 P4 C39 C40 -52.6(2) . . . . ?
C45 P4 C39 C44 127.2(2) . . . . ?
C45 C46 C47 C48 -1.3(4) . . . . ?
C46 C45 C50 C49 -1.2(4) . . . . ?
C46 C47 C48 C49 -0.3(5) . . . . ?
C47 C48 C49 C50 1.1(5) . . . . ?
C48 C49 C50 C45 -0.3(5) . . . . ?
C50 C45 C46 C47 2.0(4) . . . . ?

loop_
_smtbx_masks_void_nr
_smtbx_masks_void_average_x
_smtbx_masks_void_average_y
_smtbx_masks_void_average_z
_smtbx_masks_void_volume
_smtbx_masks_void_count_electrons
_smtbx_masks_void_content
1 0.000 0.500 0.000 56.7 0.0 ?
2 0.000 0.500 0.500 56.7 0.0 ?
3 0.250 0.250 0.000 127.8 34.4 '0.8 CH3CH2OCH2CH3'
4 0.250 0.750 0.500 127.8 34.4 '0.8 CH3CH2OCH2CH3'
5 0.500 0.000 0.500 56.7 0.0 ?
6 0.500 0.000 1.000 56.7 0.0 ?
7 0.750 0.250 0.500 127.8 34.4 '0.8 CH3CH2OCH2CH3'
8 0.750 0.750 0.000 127.8 34.4 '0.8 CH3CH2OCH2CH3'
